data_7037710
loop_
_publ_author_name
'Yang, Jian-Hui'
'Cheng, Ru-Mei'
'Jia, Yan-Yan'
'Jin, Jin'
'Yang, Bing-Bing'
'Cao, Zhi'
'Liu, Bin'

_publ_section_title
;
 Chlorine and temperature directed self-assembly of Mg-Ru2(ii,iii)
 carbonates and particle size dependent magnetic properties.
;
_journal_issue 7
_journal_name_full 'Dalton transactions (Cambridge, England : 2003)'
_journal_page_first 2945
_journal_page_last 2954
_journal_paper_doi 10.1039/c5dt04463d
_journal_volume 45
_journal_year 2016
_chemical_formula_moiety 'C4 H10 K Mg O18 Ru2, 4(O)'
_chemical_formula_sum 'C4 H10 K Mg O22 Ru2'
_chemical_formula_weight 675.67
_chemical_name_systematic
; 
 ? 
;
_space_group_IT_number 4
_symmetry_cell_setting triclinic
_symmetry_space_group_name_Hall 'P 2yb'
_symmetry_space_group_name_H-M 'P 1 21 1'
_atom_sites_solution_hydrogens geom
_atom_sites_solution_primary direct
_atom_sites_solution_secondary difmap
_audit_creation_method SHELXL-97
_audit_update_record
;
2014-05-30 deposited with the CCDC.
2015-12-21 downloaded from the CCDC.
;
_cell_angle_alpha 90.00
_cell_angle_beta 109.77(3)
_cell_angle_gamma 90.00
_cell_formula_units_Z 2
_cell_length_a 9.6603(19)
_cell_length_b 9.6213(19)
_cell_length_c 11.168(2)
_cell_measurement_temperature 293(2)
_cell_volume 976.8(4)
_computing_cell_refinement 'Bruker SMART'
_computing_data_collection 'Bruker SMART'
_computing_data_reduction 'Bruker SHELXTL'
_computing_molecular_graphics 'Bruker SHELXTL'
_computing_publication_material 'Bruker SHELXTL'
_computing_structure_refinement 'SHELXL-97 (Sheldrick, 1997)'
_computing_structure_solution 'SHELXS-97 (Sheldrick, 1990)'
_diffrn_ambient_temperature 293(2)
_diffrn_measured_fraction_theta_full 0.998
_diffrn_measured_fraction_theta_max 0.998
_diffrn_measurement_device_type 'APEX II CCD'
_diffrn_measurement_method '\w-\p scans'
_diffrn_radiation_monochromator graphite
_diffrn_radiation_source 'fine-focus sealed tube'
_diffrn_radiation_type MoK\a
_diffrn_radiation_wavelength 0.71073
_diffrn_reflns_av_R_equivalents 0.0427
_diffrn_reflns_av_sigmaI/netI 0.0589
_diffrn_reflns_limit_h_max 12
_diffrn_reflns_limit_h_min -12
_diffrn_reflns_limit_k_max 12
_diffrn_reflns_limit_k_min -12
_diffrn_reflns_limit_l_max 14
_diffrn_reflns_limit_l_min -14
_diffrn_reflns_number 10316
_diffrn_reflns_theta_full 27.48
_diffrn_reflns_theta_max 27.48
_diffrn_reflns_theta_min 3.08
_exptl_absorpt_coefficient_mu 1.896
_exptl_absorpt_correction_T_max 0.9631
_exptl_absorpt_correction_T_min 0.8479
_exptl_absorpt_correction_type multi-scan
_exptl_absorpt_process_details sadab
_exptl_crystal_colour red-brown
_exptl_crystal_density_diffrn 2.297
_exptl_crystal_density_method 'not measured'
_exptl_crystal_description plate
_exptl_crystal_F_000 658
_exptl_crystal_size_max 0.09
_exptl_crystal_size_mid 0.06
_exptl_crystal_size_min 0.02
_refine_diff_density_max 0.598
_refine_diff_density_min -0.686
_refine_diff_density_rms 0.130
_refine_ls_abs_structure_details 'Flack H D (1983), Acta Cryst. A39, 876-881'
_refine_ls_abs_structure_Flack 0.72(4)
_refine_ls_extinction_method none
_refine_ls_goodness_of_fit_ref 1.059
_refine_ls_hydrogen_treatment constr
_refine_ls_matrix_type full
_refine_ls_number_parameters 271
_refine_ls_number_reflns 4463
_refine_ls_number_restraints 1
_refine_ls_restrained_S_all 1.059
_refine_ls_R_factor_all 0.0469
_refine_ls_R_factor_gt 0.0387
_refine_ls_shift/su_max 0.001
_refine_ls_shift/su_mean 0.000
_refine_ls_structure_factor_coef Fsqd
_refine_ls_weighting_details 'calc w=1/[\s^2^(Fo^2^)+(0.0284P)^2^+1.4126P] where P=(Fo^2^+2Fc^2^)/3'
_refine_ls_weighting_scheme calc
_refine_ls_wR_factor_gt 0.0773
_refine_ls_wR_factor_ref 0.0798
_reflns_number_gt 4022
_reflns_number_total 4463
_reflns_threshold_expression >2sigma(I)
_cod_data_source_file c5dt04463d2.cif
_cod_data_source_block mgruco3
_cod_depositor_comments
;
The following automatic conversions were performed:

'_symmetry_cell_setting' value 'Triclinic' changed to 'triclinic'
according to
/usr/data/users/saulius/crontab/automatic-downloads/rss-feeds/RSC/lib/dictionaries/cif_core.dic
dictionary named 'cif_core.dic' version 2.4.2 from 2011-04-26.

Automatic conversion script
Id: cif_fix_values 4268 2015-11-12 08:31:59Z antanas 

 Adding full bibliography for 7037708--7037711.cif.
;
_cod_original_cell_volume 976.8(3)
_cod_original_sg_symbol_H-M 'P 21'
_cod_database_code 7037710

loop_
_symmetry_equiv_pos_as_xyz
'x, y, z'
'-x, y+1/2, -z'

loop_
_atom_site_label
_atom_site_type_symbol
_atom_site_fract_x
_atom_site_fract_y
_atom_site_fract_z
_atom_site_U_iso_or_equiv
_atom_site_adp_type
_atom_site_occupancy
_atom_site_symmetry_multiplicity
_atom_site_calc_flag
_atom_site_refinement_flags
Ru1 Ru 0.65292(5) 0.18257(4) 1.02141(4) 0.01041(13) Uani 1 1 d .
Ru2 Ru 0.85287(6) 0.08271(4) 0.99516(5) 0.01068(13) Uani 1 1 d .
Mg1 Mg 0.6929(2) 0.3400(2) 0.5505(2) 0.0195(5) Uani 1 1 d .
K1 K 0.9260(2) -0.2652(2) 1.18057(16) 0.0270(4) Uani 1 1 d .
C1 C 0.6409(7) 0.1735(8) 0.7581(5) 0.0151(13) Uani 1 1 d .
C2 C 0.6180(9) -0.1160(8) 0.9765(7) 0.0141(16) Uani 1 1 d .
C3 C 0.8804(7) 0.1178(7) 1.2639(6) 0.0158(15) Uani 1 1 d .
C4 C 0.8860(8) 0.3809(8) 1.0301(6) 0.0140(15) Uani 1 1 d .
O1 O 0.5636(5) 0.2076(6) 0.8295(4) 0.0164(12) Uani 1 1 d .
O2 O 0.7656(5) 0.1132(5) 0.8045(4) 0.0157(12) Uani 1 1 d .
O3 O 0.5901(5) 0.2045(5) 0.6401(4) 0.0199(10) Uani 1 1 d .
O4 O 0.5531(5) -0.0054(5) 1.0017(4) 0.0164(11) Uani 1 1 d .
O5 O 0.7537(5) -0.1044(5) 0.9770(4) 0.0147(11) Uani 1 1 d .
O6 O 0.5565(6) -0.2311(6) 0.9569(5) 0.0215(12) Uani 1 1 d .
O7 O 0.7447(5) 0.1627(6) 1.2140(4) 0.0176(12) Uani 1 1 d .
O8 O 0.9406(5) 0.0603(6) 1.1865(4) 0.0194(13) Uani 1 1 d .
O9 O 0.9502(5) 0.1296(5) 1.3787(4) 0.0296(12) Uani 1 1 d .
O10 O 0.7543(5) 0.3699(5) 1.0399(4) 0.0155(11) Uani 1 1 d .
O11 O 0.9524(5) 0.2710(5) 1.0110(4) 0.0162(11) Uani 1 1 d .
O12 O 0.9446(6) 0.5003(6) 1.0419(5) 0.0223(13) Uani 1 1 d .
O13 O 0.8583(5) 0.1870(5) 0.5759(4) 0.0278(10) Uani 1 1 d .
H13A H 0.9455 0.2300 0.5701 0.042 Uiso 1 1 d R
H13B H 0.8241 0.1176 0.5108 0.042 Uiso 1 1 d R
O14 O 0.5844(5) 0.2669(6) 0.3716(4) 0.0331(12) Uani 1 1 d .
H14A H 0.4970 0.3210 0.3336 0.050 Uiso 1 1 d R
H14B H 0.6472 0.2749 0.3212 0.050 Uiso 1 1 d R
O15 O 0.5193(5) 0.4785(6) 0.5273(5) 0.0326(12) Uani 1 1 d .
H15A H 0.5498 0.5704 0.5137 0.049 Uiso 1 1 d R
H15B H 0.4924 0.4778 0.6025 0.049 Uiso 1 1 d R
O16 O 0.7993(5) 0.4258(6) 0.7278(4) 0.0226(12) Uani 1 1 d .
H16A H 0.7425 0.5025 0.7410 0.034 Uiso 1 1 d R
H16B H 0.8947 0.4582 0.7316 0.034 Uiso 1 1 d R
O17 O 0.8135(5) 0.4690(6) 0.4760(4) 0.0372(13) Uani 1 1 d .
H17A H 0.8977 0.4818 0.5318 0.045 Uiso 1 1 d R
H17B H 0.8245 0.4260 0.4022 0.056 Uiso 1 1 d R
O18 O 0.7248(5) -0.4525(5) 1.2265(4) 0.0290(12) Uani 1 1 d .
O19 O 0.7031(7) -0.1339(7) 1.2961(6) 0.0522(18) Uani 1 1 d .
O20 O 0.5881(7) 0.5295(6) 0.8120(5) 0.0321(14) Uani 1 1 d .
O21 O 0.1497(6) 0.3837(7) 0.4346(6) 0.0514(16) Uani 1 1 d .
O22 O 0.2878(6) 0.2767(7) 0.2698(5) 0.0452(15) Uani 1 1 d .

loop_
_atom_site_aniso_label
_atom_site_aniso_U_11
_atom_site_aniso_U_22
_atom_site_aniso_U_33
_atom_site_aniso_U_23
_atom_site_aniso_U_13
_atom_site_aniso_U_12
Ru1 0.0088(3) 0.0106(3) 0.0127(2) 0.0003(2) 0.00483(19) 0.0001(2)
Ru2 0.0089(3) 0.0101(3) 0.0143(2) -0.0002(2) 0.0056(2) 0.0001(2)
Mg1 0.0217(11) 0.0213(12) 0.0159(10) -0.0001(9) 0.0066(9) -0.0022(9)
K1 0.0296(9) 0.0265(10) 0.0271(9) 0.0024(7) 0.0125(7) 0.0025(8)
C1 0.019(3) 0.011(3) 0.013(3) 0.001(3) 0.004(2) -0.007(3)
C2 0.021(4) 0.010(4) 0.012(3) 0.005(3) 0.007(3) -0.004(3)
C3 0.014(3) 0.015(4) 0.021(3) 0.001(2) 0.010(3) 0.002(3)
C4 0.013(4) 0.019(4) 0.014(3) 0.003(3) 0.009(3) 0.001(3)
O1 0.014(2) 0.021(3) 0.016(2) 0.0012(19) 0.0067(18) 0.002(2)
O2 0.018(3) 0.016(3) 0.016(2) 0.0025(18) 0.0091(19) 0.002(2)
O3 0.021(2) 0.026(3) 0.0122(19) 0.0043(18) 0.0041(18) -0.004(2)
O4 0.009(3) 0.008(3) 0.033(3) -0.001(2) 0.009(2) 0.001(2)
O5 0.009(3) 0.008(2) 0.030(3) -0.0024(19) 0.010(2) -0.002(2)
O6 0.020(3) 0.010(3) 0.037(3) -0.006(2) 0.014(2) -0.006(2)
O7 0.012(2) 0.027(3) 0.015(2) -0.002(2) 0.0058(18) 0.005(2)
O8 0.016(3) 0.025(4) 0.017(2) 0.001(2) 0.0067(19) 0.009(3)
O9 0.022(3) 0.049(3) 0.013(2) -0.002(2) -0.001(2) 0.012(2)
O10 0.010(3) 0.014(3) 0.026(2) -0.0023(19) 0.011(2) -0.002(2)
O11 0.013(3) 0.014(3) 0.025(3) -0.003(2) 0.012(2) -0.002(2)
O12 0.019(3) 0.014(3) 0.042(3) -0.007(2) 0.022(2) -0.007(2)
O13 0.024(2) 0.036(3) 0.027(2) -0.009(2) 0.013(2) 0.000(2)
O14 0.027(3) 0.050(3) 0.023(3) -0.005(2) 0.010(2) 0.000(2)
O15 0.037(3) 0.033(3) 0.031(3) 0.005(2) 0.016(2) 0.010(2)
O16 0.022(3) 0.024(3) 0.021(2) -0.004(2) 0.006(2) -0.002(2)
O17 0.035(3) 0.053(4) 0.026(3) 0.000(3) 0.012(2) -0.020(3)
O18 0.030(3) 0.035(3) 0.022(3) 0.001(2) 0.009(2) -0.001(2)
O19 0.048(4) 0.043(4) 0.059(4) 0.001(3) 0.009(3) -0.013(3)
O20 0.040(3) 0.026(3) 0.030(3) 0.004(2) 0.012(3) 0.006(3)
O21 0.056(4) 0.055(4) 0.045(4) -0.011(3) 0.020(3) -0.009(3)
O22 0.040(3) 0.053(4) 0.042(3) 0.011(3) 0.013(3) 0.015(3)

loop_
_atom_type_symbol
_atom_type_description
_atom_type_scat_dispersion_real
_atom_type_scat_dispersion_imag
_atom_type_scat_source
C C 0.0033 0.0016 'International Tables Vol C Tables 4.2.6.8 and 6.1.1.4'
Mg Mg 0.0486 0.0363 'International Tables Vol C Tables 4.2.6.8 and 6.1.1.4'
O O 0.0106 0.0060 'International Tables Vol C Tables 4.2.6.8 and 6.1.1.4'
Ru Ru -1.2594 0.8363 'International Tables Vol C Tables 4.2.6.8 and 6.1.1.4'
K K 0.2009 0.2494 'International Tables Vol C Tables 4.2.6.8 and 6.1.1.4'
H H 0.0000 0.0000 'International Tables Vol C Tables 4.2.6.8 and 6.1.1.4'

loop_
_geom_angle_atom_site_label_1
_geom_angle_atom_site_label_2
_geom_angle_atom_site_label_3
_geom_angle
_geom_angle_site_symmetry_1
_geom_angle_site_symmetry_3
O4 Ru1 O10 179.33(19) . .
O4 Ru1 O1 88.5(2) . .
O10 Ru1 O1 91.2(2) . .
O4 Ru1 O7 93.0(2) . .
O10 Ru1 O7 87.3(2) . .
O1 Ru1 O7 178.5(2) . .
O4 Ru1 Ru2 90.17(14) . .
O10 Ru1 Ru2 89.23(13) . .
O1 Ru1 Ru2 89.44(14) . .
O7 Ru1 Ru2 90.66(14) . .
O4 Ru1 O6 86.0(2) . 2_657
O10 Ru1 O6 94.64(19) . 2_657
O1 Ru1 O6 89.63(19) . 2_657
O7 Ru1 O6 90.38(19) . 2_657
Ru2 Ru1 O6 176.04(14) . 2_657
O5 Ru2 O8 91.5(2) . .
O5 Ru2 O2 90.52(19) . .
O8 Ru2 O2 177.8(2) . .
O5 Ru2 O11 179.27(18) . .
O8 Ru2 O11 89.2(2) . .
O2 Ru2 O11 88.8(2) . .
O5 Ru2 Ru1 89.70(12) . .
O8 Ru2 Ru1 88.81(14) . .
O2 Ru2 Ru1 90.28(14) . .
O11 Ru2 Ru1 90.56(14) . .
O5 Ru2 O12 94.54(19) . 2_747
O8 Ru2 O12 94.37(19) . 2_747
O2 Ru2 O12 86.39(19) . 2_747
O11 Ru2 O12 85.2(2) . 2_747
Ru1 Ru2 O12 174.62(13) . 2_747
O5 Ru2 K1 130.29(13) . 2_757
O8 Ru2 K1 119.77(16) . 2_757
O2 Ru2 K1 59.34(14) . 2_757
O11 Ru2 K1 49.07(13) . 2_757
Ru1 Ru2 K1 125.33(4) . 2_757
O12 Ru2 K1 49.30(14) 2_747 2_757
O5 Ru2 K1 43.68(13) . .
O8 Ru2 K1 53.74(18) . .
O2 Ru2 K1 128.45(15) . .
O11 Ru2 K1 136.81(14) . .
Ru1 Ru2 K1 107.87(4) . .
O12 Ru2 K1 77.50(14) 2_747 .
K1 Ru2 K1 126.75(3) 2_757 .
O14 Mg1 O17 89.2(2) . .
O14 Mg1 O16 176.6(2) . .
O17 Mg1 O16 88.9(2) . .
O14 Mg1 O3 94.8(2) . .
O17 Mg1 O3 174.4(2) . .
O16 Mg1 O3 87.3(2) . .
O14 Mg1 O15 88.5(2) . .
O17 Mg1 O15 96.0(2) . .
O16 Mg1 O15 89.0(2) . .
O3 Mg1 O15 88.0(2) . .
O14 Mg1 O13 90.3(2) . .
O17 Mg1 O13 88.2(2) . .
O16 Mg1 O13 92.4(2) . .
O3 Mg1 O13 87.79(19) . .
O15 Mg1 O13 175.5(2) . .
O14 Mg1 K1 133.06(17) . 2_757
O17 Mg1 K1 87.32(16) . 2_757
O16 Mg1 K1 49.59(15) . 2_757
O3 Mg1 K1 87.06(13) . 2_757
O15 Mg1 K1 138.45(16) . 2_757
O13 Mg1 K1 42.78(13) . 2_757
O12 K1 O5 97.44(16) 1_545 .
O12 K1 O11 63.24(15) 1_545 2_747
O5 K1 O11 66.13(14) . 2_747
O12 K1 O18 76.18(15) 1_545 .
O5 K1 O18 104.17(16) . .
O11 K1 O18 135.54(16) 2_747 .
O12 K1 O13 103.68(17) 1_545 2_747
O5 K1 O13 155.54(16) . 2_747
O11 K1 O13 112.98(15) 2_747 2_747
O18 K1 O13 92.85(15) . 2_747
O12 K1 O16 117.09(16) 1_545 2_747
O5 K1 O16 98.54(14) . 2_747
O11 K1 O16 69.15(15) 2_747 2_747
O18 K1 O16 152.00(15) . 2_747
O13 K1 O16 60.85(13) 2_747 2_747
O12 K1 O19 137.91(17) 1_545 .
O5 K1 O19 78.92(15) . .
O11 K1 O19 142.53(17) 2_747 .
O18 K1 O19 64.55(16) . .
O13 K1 O19 93.15(15) 2_747 .
O16 K1 O19 104.85(17) 2_747 .
O12 K1 O8 144.35(15) 1_545 .
O5 K1 O8 58.19(13) . .
O11 K1 O8 82.18(15) 2_747 .
O18 K1 O8 131.54(16) . .
O13 K1 O8 97.36(14) 2_747 .
O16 K1 O8 51.26(14) 2_747 .
O19 K1 O8 67.66(15) . .
O12 K1 O2 59.29(15) 1_545 2_747
O5 K1 O2 122.82(13) . 2_747
O11 K1 O2 56.71(14) 2_747 2_747
O18 K1 O2 116.73(14) . 2_747
O13 K1 O2 61.07(13) 2_747 2_747
O16 K1 O2 60.98(14) 2_747 2_747
O19 K1 O2 153.98(15) . 2_747
O8 K1 O2 109.57(15) . 2_747
O12 K1 C2 100.17(18) 1_545 .
O5 K1 C2 21.85(14) . .
O11 K1 C2 86.17(15) 2_747 .
O18 K1 C2 83.74(17) . .
O13 K1 C2 154.34(17) 2_747 .
O16 K1 C2 115.40(17) 2_747 .
O19 K1 C2 62.39(16) . .
O8 K1 C2 67.33(16) . .
O2 K1 C2 142.25(14) 2_747 .
O12 K1 Ru2 38.39(11) 1_545 2_747
O5 K1 Ru2 94.61(10) . 2_747
O11 K1 Ru2 33.36(11) 2_747 2_747
O18 K1 Ru2 113.88(11) . 2_747
O13 K1 Ru2 94.36(11) 2_747 2_747
O16 K1 Ru2 79.89(10) 2_747 2_747
O19 K1 Ru2 172.41(12) . 2_747
O8 K1 Ru2 112.37(11) . 2_747
O2 K1 Ru2 33.62(8) 2_747 2_747
C2 K1 Ru2 110.32(12) . 2_747
O12 K1 Ru2 116.01(12) 1_545 .
O5 K1 Ru2 29.98(10) . .
O11 K1 Ru2 61.97(11) 2_747 .
O18 K1 Ru2 129.57(12) . .
O13 K1 Ru2 126.31(11) 2_747 .
O16 K1 Ru2 69.25(10) 2_747 .
O19 K1 Ru2 81.08(13) . .
O8 K1 Ru2 31.42(8) . .
O2 K1 Ru2 110.32(10) 2_747 .
C2 K1 Ru2 46.82(13) . .
Ru2 K1 Ru2 95.33(4) 2_747 .
O3 C1 O2 120.3(6) . .
O3 C1 O1 118.1(6) . .
O2 C1 O1 121.5(5) . .
O6 C2 O4 121.7(6) . .
O6 C2 O5 119.6(7) . .
O4 C2 O5 118.6(7) . .
O6 C2 K1 90.0(5) . .
O4 C2 K1 124.9(5) . .
O5 C2 K1 52.1(3) . .
O9 C3 O7 121.8(6) . .
O9 C3 O8 120.9(6) . .
O7 C3 O8 117.4(5) . .
O12 C4 O11 122.0(6) . .
O12 C4 O10 118.3(7) . .
O11 C4 O10 119.7(7) . .
C1 O1 Ru1 119.1(4) . .
C1 O2 Ru2 119.4(4) . .
C1 O2 K1 126.7(4) . 2_757
Ru2 O2 K1 87.04(17) . 2_757
C1 O3 Mg1 124.2(4) . .
C2 O4 Ru1 120.1(4) . .
C2 O5 Ru2 121.0(5) . .
C2 O5 K1 106.0(4) . .
Ru2 O5 K1 106.34(17) . .
C2 O6 Ru1 134.2(5) . 2_647
C3 O7 Ru1 119.6(4) . .
C3 O8 Ru2 121.9(4) . .
C3 O8 K1 114.0(4) . .
Ru2 O8 K1 94.8(2) . .
C4 O10 Ru1 120.6(5) . .
C4 O11 Ru2 119.8(4) . .
C4 O11 K1 126.2(4) . 2_757
Ru2 O11 K1 97.57(18) . 2_757
C4 O12 Ru2 132.7(5) . 2_757
C4 O12 K1 133.1(4) . 1_565
Ru2 O12 K1 92.32(19) 2_757 1_565
Mg1 O13 K1 106.88(18) . 2_757
Mg1 O13 H13A 109.3 . .
K1 O13 H13A 67.6 2_757 .
Mg1 O13 H13B 109.3 . .
K1 O13 H13B 142.1 2_757 .
H13A O13 H13B 109.5 . .
Mg1 O14 H14A 109.3 . .
Mg1 O14 H14B 109.2 . .
H14A O14 H14B 109.5 . .
Mg1 O15 H15A 109.3 . .
Mg1 O15 H15B 109.3 . .
H15A O15 H15B 109.5 . .
Mg1 O16 K1 99.9(2) . 2_757
Mg1 O16 H16A 109.2 . .
K1 O16 H16A 150.9 2_757 .
Mg1 O16 H16B 109.3 . .
K1 O16 H16B 58.4 2_757 .
H16A O16 H16B 109.5 . .
Mg1 O17 H17A 108.9 . .
Mg1 O17 H17B 109.2 . .
H17A O17 H17B 109.6 . .

loop_
_geom_bond_atom_site_label_1
_geom_bond_atom_site_label_2
_geom_bond_distance
_geom_bond_site_symmetry_2
Ru1 O4 2.026(5) .
Ru1 O10 2.028(5) .
Ru1 O1 2.036(4) .
Ru1 O7 2.039(4) .
Ru1 Ru2 2.2635(7) .
Ru1 O6 2.274(5) 2_657
Ru2 O5 2.017(5) .
Ru2 O8 2.026(4) .
Ru2 O2 2.029(4) .
Ru2 O11 2.030(5) .
Ru2 O12 2.275(5) 2_747
Ru2 K1 3.660(2) 2_757
Ru2 K1 3.873(2) .
Mg1 O14 2.042(5) .
Mg1 O17 2.060(5) .
Mg1 O16 2.069(5) .
Mg1 O3 2.088(5) .
Mg1 O15 2.089(5) .
Mg1 O13 2.119(5) .
Mg1 K1 4.015(3) 2_757
K1 O12 2.777(5) 1_545
K1 O5 2.787(5) .
K1 O11 2.789(5) 2_747
K1 O18 2.822(5) .
K1 O13 2.849(5) 2_747
K1 O16 3.103(5) 2_747
K1 O19 3.126(7) .
K1 O8 3.134(6) .
K1 O2 3.153(5) 2_747
K1 C2 3.394(8) .
K1 Ru2 3.660(2) 2_747
C1 O3 1.276(7) .
C1 O2 1.278(8) .
C1 O1 1.305(8) .
C2 O6 1.241(9) .
C2 O4 1.314(9) .
C2 O5 1.314(8) .
C3 O9 1.236(7) .
C3 O7 1.312(8) .
C3 O8 1.316(8) .
C4 O12 1.269(9) .
C4 O11 1.292(9) .
C4 O10 1.317(8) .
O2 K1 3.153(5) 2_757
O6 Ru1 2.274(5) 2_647
O11 K1 2.789(5) 2_757
O12 Ru2 2.275(5) 2_757
O12 K1 2.777(5) 1_565
O13 K1 2.849(5) 2_757
O13 H13A 0.9600 .
O13 H13B 0.9599 .
O14 H14A 0.9600 .
O14 H14B 0.9600 .
O15 H15A 0.9600 .
O15 H15B 0.9599 .
O16 K1 3.103(5) 2_757
O16 H16A 0.9599 .
O16 H16B 0.9601 .
O17 H17A 0.8500 .
O17 H17B 0.9600 .
